data_2211834
loop_
_publ_author_name
'Maria Gdaniec'
'Franciszek Saczewski'
'Zbigniew Brzozowski'

_publ_section_title
;
 <i>N</i>-Amidinio-3,5,5-trimethyl-2-pyrazoline-1-carboxamidine
 chloride (BPC-151), an oral hypoglycaemic agent
;
_journal_coeditor_code HB2228
_journal_issue 1
_journal_name_full 'Acta Crystallographica Section E'
_journal_page_first o124
_journal_page_last o125
_journal_paper_doi 10.1107/S1600536806051695
_journal_volume 63
_journal_year 2007
_chemical_formula_iupac 'C8 H17 N6 +, Cl -'
_chemical_formula_moiety 'C8 H17 N6 +, Cl -'
_chemical_formula_sum 'C8 H17 Cl N6'
_chemical_formula_weight 232.73
_chemical_name_systematic
;
N-Amidinio-3,5,5-trimethyl-2-pyrazoline-1-carboxamidine chloride
;
_space_group_IT_number 14
_symmetry_cell_setting monoclinic
_symmetry_space_group_name_Hall '-P 2ybc'
_symmetry_space_group_name_H-M 'P 1 21/c 1'
_atom_sites_solution_hydrogens difmap
_atom_sites_solution_primary direct
_atom_sites_solution_secondary difmap
_audit_creation_method SHELXL-97
_cell_angle_alpha 90.00
_cell_angle_beta 95.150(7)
_cell_angle_gamma 90.00
_cell_formula_units_Z 4
_cell_length_a 8.5463(7)
_cell_length_b 10.5588(9)
_cell_length_c 13.2894(11)
_cell_measurement_reflns_used 3989
_cell_measurement_temperature 130
_cell_measurement_theta_max 25
_cell_measurement_theta_min 4
_cell_volume 1194.38(17)
_computing_cell_refinement
;
CrysAlis CCD
;
_computing_data_collection
;
CrysAlis CCD (Oxford Diffraction, 2004)
;
_computing_data_reduction
;
CrysAlis RED (Oxford Diffraction, 2004)
;
_computing_molecular_graphics
;
Stereochemical Workstation Operation Manual (Siemens, 1989) and
MERCURY (Version 1.4; Bruno <i>et al.</i>,  2002)
;
_computing_publication_material SHELXL97
_computing_structure_refinement 'SHELXL97 (Sheldrick, 1997)'
_computing_structure_solution 'SHELXS97 (Sheldrick, 1997)'
_diffrn_ambient_temperature 130
_diffrn_measured_fraction_theta_full 0.994
_diffrn_measured_fraction_theta_max 0.994
_diffrn_measurement_device_type 'Kuma KM-4-CCD \k-geometry'
_diffrn_measurement_method \w
_diffrn_radiation_monochromator graphite
_diffrn_radiation_source 'fine-focus sealed tube'
_diffrn_radiation_type MoK\a
_diffrn_radiation_wavelength 0.71073
_diffrn_reflns_av_R_equivalents 0.0153
_diffrn_reflns_av_sigmaI/netI 0.0222
_diffrn_reflns_limit_h_max 10
_diffrn_reflns_limit_h_min -10
_diffrn_reflns_limit_k_max 9
_diffrn_reflns_limit_k_min -13
_diffrn_reflns_limit_l_max 16
_diffrn_reflns_limit_l_min -14
_diffrn_reflns_number 6642
_diffrn_reflns_theta_full 26.37
_diffrn_reflns_theta_max 26.37
_diffrn_reflns_theta_min 4.16
_diffrn_standards_decay_% 0
_diffrn_standards_number 0
_exptl_absorpt_coefficient_mu 0.301
_exptl_absorpt_correction_type none
_exptl_crystal_colour colourless
_exptl_crystal_density_diffrn 1.294
_exptl_crystal_density_method 'not measured'
_exptl_crystal_description block
_exptl_crystal_F_000 496
_exptl_crystal_size_max 0.20
_exptl_crystal_size_mid 0.10
_exptl_crystal_size_min 0.10
_refine_diff_density_max 0.238
_refine_diff_density_min -0.214
_refine_ls_extinction_coef 0.018(2)
_refine_ls_extinction_expression Fc^*^=kFc[1+0.001xFc^2^\l^3^/sin(2\q)]^-1/4^
_refine_ls_extinction_method SHELXL97
_refine_ls_goodness_of_fit_ref 1.061
_refine_ls_hydrogen_treatment refall
_refine_ls_matrix_type full
_refine_ls_number_parameters 205
_refine_ls_number_reflns 2425
_refine_ls_number_restraints 0
_refine_ls_restrained_S_all 1.061
_refine_ls_R_factor_all 0.0367
_refine_ls_R_factor_gt 0.0298
_refine_ls_shift/su_max 0.000
_refine_ls_shift/su_mean 0.000
_refine_ls_structure_factor_coef Fsqd
_refine_ls_weighting_details 'calc w=1/[\s^2^(Fo^2^)+(0.0446P)^2^+0.2097P] where P=(Fo^2^+2Fc^2^)/3'
_refine_ls_weighting_scheme calc
_refine_ls_wR_factor_gt 0.0753
_refine_ls_wR_factor_ref 0.0790
_reflns_number_gt 2047
_reflns_number_total 2425
_reflns_threshold_expression I>2\s(I)
_cod_data_source_file hb2228.cif
_cod_data_source_block I
_cod_original_sg_symbol_H-M 'P 21/c'
_cod_database_code 2211834
_cod_database_fobs_code 2211834

loop_
_symmetry_equiv_pos_as_xyz
'x, y, z'
'-x, y+1/2, -z+1/2'
'-x, -y, -z'
'x, -y-1/2, z-1/2'

loop_
_atom_site_type_symbol
_atom_site_label
_atom_site_fract_x
_atom_site_fract_y
_atom_site_fract_z
_atom_site_U_iso_or_equiv
_atom_site_adp_type
_atom_site_calc_flag
_atom_site_occupancy
Cl Cl1 1.10198(4) 1.06324(3) 0.30533(3) 0.02208(13) Uani d 1
N N1 0.32533(13) 0.73467(11) 0.52580(9) 0.0185(3) Uani d 1
N N2 0.44163(12) 0.71542(10) 0.45944(8) 0.0172(3) Uani d 1
C C3 0.38145(15) 0.64181(12) 0.36716(10) 0.0163(3) Uani d 1
C C4 0.23406(16) 0.58441(13) 0.40715(11) 0.0196(3) Uani d 1
C C5 0.20857(15) 0.66329(12) 0.49739(10) 0.0174(3) Uani d 1
C C6 0.57499(15) 0.78407(12) 0.47433(10) 0.0182(3) Uani d 1
N N7 0.59135(16) 0.85700(12) 0.55757(10) 0.0255(3) Uani d 1
N N8 0.67810(13) 0.76918(11) 0.40697(9) 0.0213(3) Uani d 1
C C9 0.78917(15) 0.85324(12) 0.39007(10) 0.0188(3) Uani d 1
N N10 0.89707(15) 0.81623(13) 0.33087(11) 0.0267(3) Uani d 1
N N11 0.79731(17) 0.97277(12) 0.42295(11) 0.0245(3) Uani d 1
C C12 0.06792(17) 0.65573(15) 0.55514(12) 0.0244(3) Uani d 1
C C13 0.49345(18) 0.53953(14) 0.33761(13) 0.0234(3) Uani d 1
C C14 0.33925(18) 0.73386(15) 0.28125(11) 0.0245(3) Uani d 1
H H41 0.1453(19) 0.5843(15) 0.3586(13) 0.025(4) Uiso d 1
H H42 0.2495(19) 0.4992(16) 0.4290(12) 0.025(4) Uiso d 1
H H71 0.522(2) 0.8493(16) 0.5974(13) 0.029(5) Uiso d 1
H H72 0.688(2) 0.8753(17) 0.5863(14) 0.039(5) Uiso d 1
H H101 0.888(2) 0.7488(18) 0.3017(14) 0.032(5) Uiso d 1
H H102 0.964(2) 0.8706(17) 0.3117(13) 0.033(5) Uiso d 1
H H111 0.869(2) 1.0121(17) 0.4071(14) 0.030(5) Uiso d 1
H H112 0.737(2) 1.0007(17) 0.4635(14) 0.029(5) Uiso d 1
H H121 0.062(2) 0.7277(17) 0.5996(14) 0.035(5) Uiso d 1
H H122 0.073(2) 0.5759(18) 0.5961(15) 0.042(5) Uiso d 1
H H123 -0.026(2) 0.6556(15) 0.5093(13) 0.030(4) Uiso d 1
H H131 0.5828(19) 0.5755(15) 0.3112(11) 0.023(4) Uiso d 1
H H132 0.529(2) 0.4863(18) 0.3963(15) 0.041(5) Uiso d 1
H H133 0.438(2) 0.4872(16) 0.2859(13) 0.029(4) Uiso d 1
H H141 0.270(2) 0.7987(16) 0.3013(13) 0.030(4) Uiso d 1
H H142 0.2874(19) 0.6843(15) 0.2225(13) 0.026(4) Uiso d 1
H H143 0.433(2) 0.7753(15) 0.2605(13) 0.028(4) Uiso d 1

loop_
_atom_site_aniso_label
_atom_site_aniso_U_11
_atom_site_aniso_U_22
_atom_site_aniso_U_33
_atom_site_aniso_U_12
_atom_site_aniso_U_13
_atom_site_aniso_U_23
Cl1 0.02040(19) 0.0224(2) 0.0232(2) -0.00601(13) 0.00061(13) 0.00211(13)
N1 0.0165(6) 0.0236(6) 0.0158(6) -0.0010(5) 0.0043(4) -0.0014(5)
N2 0.0152(5) 0.0225(6) 0.0144(6) -0.0038(4) 0.0038(4) -0.0032(4)
C3 0.0174(6) 0.0171(6) 0.0144(7) -0.0026(5) 0.0006(5) -0.0020(5)
C4 0.0178(7) 0.0212(7) 0.0198(7) -0.0051(5) 0.0018(5) -0.0015(6)
C5 0.0166(6) 0.0194(7) 0.0165(7) -0.0004(5) 0.0019(5) 0.0025(5)
C6 0.0159(6) 0.0194(7) 0.0189(7) -0.0012(5) -0.0001(5) -0.0007(5)
N7 0.0190(6) 0.0359(7) 0.0221(7) -0.0083(5) 0.0045(5) -0.0095(6)
N8 0.0173(6) 0.0225(6) 0.0251(6) -0.0051(5) 0.0069(5) -0.0056(5)
C9 0.0169(6) 0.0200(7) 0.0193(7) -0.0001(5) 0.0013(5) -0.0002(5)
N10 0.0259(7) 0.0193(7) 0.0372(8) -0.0070(5) 0.0150(6) -0.0069(6)
N11 0.0266(7) 0.0203(6) 0.0283(7) -0.0051(6) 0.0120(6) -0.0035(5)
C12 0.0193(7) 0.0290(8) 0.0259(8) -0.0045(6) 0.0073(6) -0.0031(7)
C13 0.0206(7) 0.0213(7) 0.0287(8) -0.0005(6) 0.0049(6) -0.0059(6)
C14 0.0265(8) 0.0262(8) 0.0202(8) -0.0003(7) -0.0005(6) 0.0031(6)

loop_
_atom_type_symbol
_atom_type_description
_atom_type_scat_dispersion_real
_atom_type_scat_dispersion_imag
_atom_type_scat_source
C C 0.0033 0.0016 'International Tables Vol C Tables 4.2.6.8 and 6.1.1.4'
H H 0.0000 0.0000 'International Tables Vol C Tables 4.2.6.8 and 6.1.1.4'
N N 0.0061 0.0033 'International Tables Vol C Tables 4.2.6.8 and 6.1.1.4'
Cl Cl 0.1484 0.1585 'International Tables Vol C Tables 4.2.6.8 and 6.1.1.4'

loop_
_geom_angle_atom_site_label_1
_geom_angle_atom_site_label_2
_geom_angle_atom_site_label_3
_geom_angle
C5 N1 N2 107.89(11)
C6 N2 N1 117.84(11)
C6 N2 C3 128.29(11)
N1 N2 C3 112.23(10)
N2 C3 C14 108.87(11)
N2 C3 C13 113.67(11)
C14 C3 C13 111.95(12)
N2 C3 C4 98.80(10)
C14 C3 C4 111.48(11)
C13 C3 C4 111.39(11)
C5 C4 C3 103.97(11)
C5 C4 H41 112.4(10)
C3 C4 H41 113.3(10)
C5 C4 H42 108.0(10)
C3 C4 H42 112.5(10)
H41 C4 H42 106.7(14)
N1 C5 C12 121.66(12)
N1 C5 C4 113.54(12)
C12 C5 C4 124.66(12)
N8 C6 N7 126.82(12)
N8 C6 N2 116.27(12)
N7 C6 N2 116.87(13)
C6 N7 H71 116.0(12)
C6 N7 H72 119.8(12)
H71 N7 H72 115.5(16)
C6 N8 C9 124.29(12)
N10 C9 N8 116.62(12)
N10 C9 N11 117.06(13)
N8 C9 N11 126.23(13)
C9 N10 H101 119.8(12)
C9 N10 H102 119.6(12)
H101 N10 H102 118.8(17)
C9 N11 H111 115.5(13)
C9 N11 H112 122.0(12)
H111 N11 H112 122.1(18)
C5 C12 H121 111.4(10)
C5 C12 H122 109.2(11)
H121 C12 H122 109.3(15)
C5 C12 H123 109.8(10)
H121 C12 H123 107.6(14)
H122 C12 H123 109.7(15)
C3 C13 H131 111.0(10)
C3 C13 H132 111.0(11)
H131 C13 H132 108.6(14)
C3 C13 H133 107.9(10)
H131 C13 H133 108.9(13)
H132 C13 H133 109.4(14)
C3 C14 H141 111.0(10)
C3 C14 H142 107.9(9)
H141 C14 H142 110.1(13)
C3 C14 H143 110.7(10)
H141 C14 H143 107.8(14)
H142 C14 H143 109.3(13)

loop_
_geom_bond_atom_site_label_1
_geom_bond_atom_site_label_2
_geom_bond_distance
_geom_bond_publ_flag
N1 C5 1.2801(17) ?
N1 N2 1.4015(16) ?
N2 C6 1.3502(17) y
N2 C3 1.5031(16) ?
C3 C14 1.5180(19) ?
C3 C13 1.5180(19) ?
C3 C4 1.5352(19) ?
C4 C5 1.4921(19) ?
C4 H41 0.950(17) ?
C4 H42 0.951(17) ?
C5 C12 1.4852(19) ?
C6 N8 1.3207(18) y
C6 N7 1.3448(18) y
N7 H71 0.835(19) ?
N7 H72 0.90(2) ?
N8 C9 1.3332(17) y
C9 N10 1.3238(19) y
C9 N11 1.3353(18) y
N10 H101 0.812(19) ?
N10 H102 0.866(19) ?
N11 H111 0.785(19) ?
N11 H112 0.832(19) ?
C12 H121 0.967(18) ?
C12 H122 1.002(19) ?
C12 H123 0.961(17) ?
C13 H131 0.948(16) ?
C13 H132 0.99(2) ?
C13 H133 0.972(17) ?
C14 H141 0.960(18) ?
C14 H142 1.009(16) ?
C14 H143 0.976(17) ?

loop_
_geom_hbond_atom_site_label_D
_geom_hbond_atom_site_label_H
_geom_hbond_atom_site_label_A
_geom_hbond_site_symmetry_A
_geom_hbond_distance_DH
_geom_hbond_distance_HA
_geom_hbond_distance_DA
_geom_hbond_angle_DHA
N10 H102 Cl1 . 0.866(19) 2.355(19) 3.1767(14) 158.4(16)
N10 H101 Cl1 2_745 0.812(19) 2.43(2) 3.2271(14) 168.8(17)
N11 H111 Cl1 . 0.785(19) 2.56(2) 3.2965(16) 156.3(17)
N7 H72 Cl1 3_776 0.90(2) 2.29(2) 3.1687(13) 165.0(16)
N11 H112 N7 . 0.832(19) 2.386(18) 2.891(2) 119.8(15)

loop_
_geom_torsion_atom_site_label_1
_geom_torsion_atom_site_label_2
_geom_torsion_atom_site_label_3
_geom_torsion_atom_site_label_4
_geom_torsion
N1 N2 C6 N7 6.03(18)
N1 N2 C6 N8 -176.09(11)
C3 N2 C6 N7 170.17(12)
C3 N2 C6 N8 -12.0(2)
N2 C6 N8 C9 158.17(12)
N7 C6 N8 C9 -24.2(2)
C6 N8 C9 N11 -13.2(2)
C6 N8 C9 N10 170.43(13)
N1 N2 C3 C4 -18.25(13)
N2 C3 C4 C5 16.94(13)
C3 C4 C5 N1 -12.38(15)
C4 C5 N1 N2 0.78(15)
C5 N1 N2 C3 11.96(14)

loop_
_cod_related_entry_id
_cod_related_entry_database
_cod_related_entry_code
1 ChemSpider 151282
